data_7230757
loop_
_publ_author_name
'Collings, Ines'
'Bykov, Maxim'
'Bykova, Elena'
'Hanfland, Michael'
'van Smaalen, Sander'
'Dubrovinsky, Leonid'
'Dubrovinskaia, Natalia'

_publ_section_title
;
 Disorder--order transitions in the perovskite metal--organic frameworks
 [(CH3)2NH2][M(HCOO)3] at high pressure
;
_journal_name_full CrystEngComm
_journal_paper_doi 10.1039/C8CE00617B
_journal_year 2018
_chemical_formula_moiety 'C3 H3 Cu O6, C2 H8 N'
_chemical_formula_sum 'C5 H11 Cu N O6'
_chemical_formula_weight 244.69
_chemical_name_systematic 'dimethylammonium copper formate'
_space_group_crystal_system monoclinic
_space_group_IT_number 15
_space_group_name_Hall '-I 2ya'
_space_group_name_H-M_alt 'I 1 2/a 1'
_symmetry_space_group_name_Hall '-I 2ya'
_symmetry_space_group_name_H-M 'I 1 2/a 1'
_atom_sites_solution_hydrogens mixed
_audit_creation_method SHELXL-2016/6
_audit_update_record
;
2018-04-17 deposited with the CCDC.
2018-05-29 downloaded from the CCDC.
;
_cell_angle_alpha 90
_cell_angle_beta 96.180(10)
_cell_angle_gamma 90
_cell_formula_units_Z 4
_cell_length_a 11.4292(9)
_cell_length_b 8.7331(16)
_cell_length_c 8.8760(14)
_cell_measurement_reflns_used 238
_cell_measurement_temperature 293(2)
_cell_measurement_theta_max 17.3840
_cell_measurement_theta_min 2.6990
_cell_volume 880.8(2)
_computing_cell_refinement 'CrysAlisPro (Agilent Technologies, 2013)'
_computing_data_reduction 'CrysAlisPro (Agilent Technologies, 2013)'
_computing_molecular_graphics 'SHELXLE-2011 (Huebschle, 2011)'
_computing_structure_refinement 'SHELXL-2016/6 (Sheldrick, 2016)'
_computing_structure_solution 'SHELXT-2015 (Sheldrick, 2015)'
_diffrn_ambient_temperature 293(2)
_diffrn_detector_area_resol_mean 7
_diffrn_measured_fraction_theta_full 0.644
_diffrn_measured_fraction_theta_max 0.364
_diffrn_measurement_device_type 'ID15B beamline, ESRF'
_diffrn_measurement_method 'omega scans'
_diffrn_radiation_type synchrotron
_diffrn_radiation_wavelength 0.41096
_diffrn_reflns_av_R_equivalents 0.0359
_diffrn_reflns_av_unetI/netI 0.0597
_diffrn_reflns_Laue_measured_fraction_full 0.644
_diffrn_reflns_Laue_measured_fraction_max 0.364
_diffrn_reflns_limit_h_max 18
_diffrn_reflns_limit_h_min -18
_diffrn_reflns_limit_k_max 10
_diffrn_reflns_limit_k_min -11
_diffrn_reflns_limit_l_max 11
_diffrn_reflns_limit_l_min -10
_diffrn_reflns_number 1405
_diffrn_reflns_point_group_measured_fraction_full 0.644
_diffrn_reflns_point_group_measured_fraction_max 0.364
_diffrn_reflns_theta_full 14.275
_diffrn_reflns_theta_max 20.686
_diffrn_reflns_theta_min 1.897
_diffrn_source synchrotron
_exptl_absorpt_coefficient_mu 0.558
_exptl_absorpt_correction_T_max 1.00000
_exptl_absorpt_correction_T_min 0.93537
_exptl_absorpt_correction_type multi-scan
_exptl_absorpt_process_details
;
CrysAlisPro 1.171.38.41 (Rigaku Oxford Diffraction, 2015)
Empirical absorption correction using spherical harmonics,
 implemented in SCALE3 ABSPACK scaling algorithm.
;
_exptl_crystal_colour blue
_exptl_crystal_density_diffrn 1.845
_exptl_crystal_description block
_exptl_crystal_F_000 500
_exptl_crystal_size_max 0.030
_exptl_crystal_size_mid 0.020
_exptl_crystal_size_min 0.015
_refine_diff_density_max 0.523
_refine_diff_density_min -0.813
_refine_diff_density_rms 0.100
_refine_ls_extinction_method none
_refine_ls_goodness_of_fit_ref 1.160
_refine_ls_hydrogen_treatment mixed
_refine_ls_matrix_type full
_refine_ls_number_parameters 65
_refine_ls_number_reflns 851
_refine_ls_number_restraints 13
_refine_ls_restrained_S_all 1.153
_refine_ls_R_factor_all 0.0668
_refine_ls_R_factor_gt 0.0442
_refine_ls_shift/su_max 0.000
_refine_ls_shift/su_mean 0.000
_refine_ls_structure_factor_coef Fsqd
_refine_ls_weighting_details 'w=1/[\s^2^(Fo^2^)+(0.0417P)^2^+1.1276P] where P=(Fo^2^+2Fc^2^)/3'
_refine_ls_weighting_scheme calc
_refine_ls_wR_factor_gt 0.1030
_refine_ls_wR_factor_ref 0.1340
_reflns_Friedel_coverage 0.000
_reflns_number_gt 556
_reflns_number_total 851
_reflns_threshold_expression 'I > 2\s(I)'
_cod_data_source_file c8ce00617b2.cif
_cod_data_source_block DMACuF_c1_s
_cod_database_code 7230757
_shelx_shelxl_version_number 2016/6
_shelx_space_group_comment
;
The symmetry employed for this shelxl refinement is uniquely defined
by the following loop, which should always be used as a source of
symmetry information in preference to the above space-group names.
They are only intended as comments.
;
_shelx_estimated_absorpt_t_min 0.946
_shelx_estimated_absorpt_t_max 0.983

loop_
_space_group_symop_operation_xyz
'x, y, z'
'-x+1/2, y, -z'
'x+1/2, y+1/2, z+1/2'
'-x+1, y+1/2, -z+1/2'
'-x, -y, -z'
'x-1/2, -y, z'
'-x+1/2, -y+1/2, -z+1/2'
'x, -y+1/2, z+1/2'

loop_
_atom_site_label
_atom_site_type_symbol
_atom_site_fract_x
_atom_site_fract_y
_atom_site_fract_z
_atom_site_U_iso_or_equiv
_atom_site_adp_type
_atom_site_occupancy
_atom_site_site_symmetry_order
_atom_site_calc_flag
_atom_site_refinement_flags_posn
_atom_site_refinement_flags_adp
_atom_site_refinement_flags_occupancy
Cu1 Cu 0.500000 0.500000 0.500000 0.0277(3) Uani 1 2 d S . P
O2 O 0.3469(2) 0.6033(4) 0.5059(4) 0.0318(7) Uani 1 1 d . . .
O1 O 0.4275(3) 0.2329(4) 0.1246(4) 0.0387(8) Uani 1 1 d . . .
O3 O 0.4393(3) 0.4114(4) 0.3023(4) 0.0379(8) Uani 1 1 d . . .
N1 N 0.250000 0.4361(8) 0.000000 0.0393(14) Uani 1 2 d DS T P
H3 H 0.192(4) 0.372(7) -0.056(7) 0.047 Uiso 1 1 d D U .
C2 C 0.250000 0.5353(8) 0.500000 0.0277(12) Uani 1 2 d S T P
H2 H 0.250000 0.428798 0.499998 0.033 Uiso 1 2 calc R U P
C1 C 0.4711(4) 0.2884(6) 0.2473(6) 0.0343(10) Uani 1 1 d . . .
H1 H 0.531616 0.234381 0.301960 0.041 Uiso 1 1 calc R U .
C3 C 0.1919(6) 0.5284(7) 0.1081(8) 0.0502(15) Uani 1 1 d . . .
H4 H 0.155530 0.462008 0.175646 0.060 Uiso 1 1 calc R U .
H5 H 0.249066 0.591842 0.165420 0.060 Uiso 1 1 calc R U .
H6 H 0.132902 0.591840 0.054031 0.060 Uiso 1 1 calc R U .

loop_
_atom_site_aniso_label
_atom_site_aniso_U_11
_atom_site_aniso_U_22
_atom_site_aniso_U_33
_atom_site_aniso_U_23
_atom_site_aniso_U_13
_atom_site_aniso_U_12
Cu1 0.0168(3) 0.0343(7) 0.0317(7) -0.0042(3) 0.0004(3) 0.0022(2)
O2 0.0202(10) 0.034(2) 0.042(3) 0.0001(12) 0.0032(12) 0.0031(11)
O1 0.0377(15) 0.035(3) 0.042(3) -0.0073(14) -0.0042(15) 0.0026(14)
O3 0.0343(14) 0.046(3) 0.032(3) -0.0085(13) -0.0020(14) 0.0094(14)
N1 0.036(3) 0.030(4) 0.051(5) 0.000 -0.005(3) 0.000
C2 0.021(2) 0.029(4) 0.033(4) 0.000 0.003(2) 0.000
C1 0.0293(17) 0.032(3) 0.041(4) 0.0003(17) -0.0008(18) -0.0010(17)
C3 0.046(3) 0.060(5) 0.047(5) 0.004(3) 0.016(3) 0.010(3)

loop_
_atom_type_symbol
_atom_type_description
_atom_type_scat_dispersion_real
_atom_type_scat_dispersion_imag
_atom_type_scat_source
C C -0.0001 0.0005 'International Tables Vol C Tables 4.2.6.8 and 6.1.1.4'
H H 0.0000 0.0000 'International Tables Vol C Tables 4.2.6.8 and 6.1.1.4'
N N 0.0006 0.0010 'International Tables Vol C Tables 4.2.6.8 and 6.1.1.4'
O O 0.0018 0.0018 'International Tables Vol C Tables 4.2.6.8 and 6.1.1.4'
Cu Cu 0.2463 0.4684 'International Tables Vol C Tables 4.2.6.8 and 6.1.1.4'

loop_
_geom_angle_atom_site_label_1
_geom_angle_atom_site_label_2
_geom_angle_atom_site_label_3
_geom_angle
_geom_angle_site_symmetry_1
_geom_angle_site_symmetry_3
O2 Cu1 O2 180.00(17) . 5_666
O2 Cu1 O3 91.41(14) . 5_666
O2 Cu1 O3 88.59(14) 5_666 5_666
O2 Cu1 O3 88.59(14) . .
O2 Cu1 O3 91.41(14) 5_666 .
O3 Cu1 O3 180.0(2) 5_666 .
C2 O2 Cu1 124.3(4) . .
C1 O3 Cu1 126.5(3) . .
C3 N1 C3 113.3(7) . 2
C3 N1 H3 109(3) . .
C3 N1 H3 109(4) 2 .
O2 C2 O2 123.4(6) . 2_556
O2 C2 H2 118.3 . .
O2 C2 H2 118.3 2_556 .
O1 C1 O3 124.8(4) . .
O1 C1 H1 117.6 . .
O3 C1 H1 117.6 . .
N1 C3 H4 109.5 . .
N1 C3 H5 109.5 . .
H4 C3 H5 109.5 . .
N1 C3 H6 109.5 . .
H4 C3 H6 109.5 . .
H5 C3 H6 109.5 . .

loop_
_geom_bond_atom_site_label_1
_geom_bond_atom_site_label_2
_geom_bond_distance
_geom_bond_site_symmetry_2
Cu1 O2 1.974(3) .
Cu1 O2 1.974(3) 5_666
Cu1 O3 1.974(4) 5_666
Cu1 O3 1.974(4) .
O2 C2 1.253(4) .
O1 C1 1.246(6) .
O3 C1 1.249(6) .
N1 C3 1.466(7) .
N1 C3 1.466(7) 2
N1 H3 0.97(5) .
C2 H2 0.9300 .
C1 H1 0.9300 .
C3 H4 0.9600 .
C3 H5 0.9600 .
C3 H6 0.9600 .
